data_7013056
loop_
_publ_author_name
'Beckmann, Jens'
'Dakternieks, Dainis'
'Duthie, Andrew'
'Mitchell, Cassandra'

_publ_section_title
;
 Diorganotin dications stabilized by neutral ligands in the solid
 state: [R2Sn(H2O)2(OPPh3)2](O3SCF3)2 (R = Me, Bu)
;
_journal_issue 16
_journal_name_full 'Dalton Transactions'
_journal_page_first 3258
_journal_paper_doi 10.1039/b303878e
_journal_year 2003
_chemical_formula_sum 'C46 H52 F6 O10 P2 S2 Sn'
_chemical_formula_weight 1123.63
_chemical_name_systematic
;
?
;
_space_group_IT_number 14
_symmetry_cell_setting monoclinic
_symmetry_space_group_name_Hall '-P 2ybc'
_symmetry_space_group_name_H-M 'P 1 21/c 1'
_atom_sites_solution_hydrogens geom
_atom_sites_solution_primary direct
_atom_sites_solution_secondary difmap
_audit_creation_method SHELXL-97
_cell_angle_alpha 90.00
_cell_angle_beta 93.037(4)
_cell_angle_gamma 90.00
_cell_formula_units_Z 2
_cell_length_a 12.126(3)
_cell_length_b 20.297(4)
_cell_length_c 10.295(2)
_cell_measurement_reflns_used 6212
_cell_measurement_temperature 293(2)
_cell_measurement_theta_max 27.09
_cell_measurement_theta_min 2.62
_cell_volume 2530.3(9)
_computing_cell_refinement 'Bruker SMART'
_computing_data_collection 'Bruker SMART'
_computing_data_reduction 'Bruker SAINT'
_computing_molecular_graphics 'Bruker SHELXTL'
_computing_publication_material 'Bruker SHELXTL'
_computing_structure_refinement 'SHELXL-97 (Sheldrick, 1997)'
_computing_structure_solution 'Bruker SHELXTL'
_diffrn_ambient_temperature 293(2)
_diffrn_measured_fraction_theta_full 0.975
_diffrn_measured_fraction_theta_max 0.975
_diffrn_measurement_device_type 'CCD area detector'
_diffrn_measurement_method 'phi and omega scans'
_diffrn_radiation_monochromator graphite
_diffrn_radiation_source 'fine-focus sealed tube'
_diffrn_radiation_type MoK\a
_diffrn_radiation_wavelength 0.71073
_diffrn_reflns_av_R_equivalents 0.0227
_diffrn_reflns_av_sigmaI/netI 0.0283
_diffrn_reflns_limit_h_max 15
_diffrn_reflns_limit_h_min -12
_diffrn_reflns_limit_k_max 26
_diffrn_reflns_limit_k_min -26
_diffrn_reflns_limit_l_max 13
_diffrn_reflns_limit_l_min -11
_diffrn_reflns_number 15183
_diffrn_reflns_theta_full 27.52
_diffrn_reflns_theta_max 27.52
_diffrn_reflns_theta_min 1.96
_exptl_absorpt_coefficient_mu 0.726
_exptl_absorpt_correction_T_max 1.000
_exptl_absorpt_correction_T_min 0.785
_exptl_absorpt_correction_type multi-scan
_exptl_absorpt_process_details (SADABS,Bruker,2000)
_exptl_crystal_colour colourless
_exptl_crystal_density_diffrn 1.475
_exptl_crystal_density_method 'not measured'
_exptl_crystal_description rod
_exptl_crystal_F_000 1148
_exptl_crystal_size_max 0.40
_exptl_crystal_size_mid 0.30
_exptl_crystal_size_min 0.30
_refine_diff_density_max 0.664
_refine_diff_density_min -0.357
_refine_diff_density_rms 0.063
_refine_ls_extinction_coef '< 0.0001'
_refine_ls_extinction_method SHELXL
_refine_ls_goodness_of_fit_ref 1.043
_refine_ls_hydrogen_treatment mixed
_refine_ls_matrix_type full
_refine_ls_number_parameters 365
_refine_ls_number_reflns 5690
_refine_ls_number_restraints 0
_refine_ls_restrained_S_all 1.043
_refine_ls_R_factor_all 0.0504
_refine_ls_R_factor_gt 0.0403
_refine_ls_shift/su_max 0.001
_refine_ls_shift/su_mean 0.000
_refine_ls_structure_factor_coef Fsqd
_refine_ls_weighting_details 'calc w=1/[\s^2^(Fo^2^)+(0.0554P)^2^+1.0524P] where P=(Fo^2^+2Fc^2^)/3'
_refine_ls_weighting_scheme calc
_refine_ls_wR_factor_gt 0.1006
_refine_ls_wR_factor_ref 0.1063
_reflns_number_gt 4650
_reflns_number_total 5690
_reflns_threshold_expression >2sigma(I)
_cod_data_source_file b303878e.txt
_cod_data_source_block compoundtwo
_cod_depositor_comments
;
The following automatic conversions were performed:
'_symmetry_cell_setting' value 'Monoclinic' changed to 'monoclinic'
according to '/home/saulius/struct/CIF-dictionaries/cif_core.dic'
dictionary named 'cif_core.dic' version 2.4.1 from 2010-06-29.

Automatic conversion script
Id: cif_fix_enum 1527 2010-12-29 10:47:43Z saulius 
;
_cod_original_cell_volume 2530.4(9)
_cod_original_sg_symbol_H-M 'P2(1)/c  '
_cod_database_code 7013056

loop_
_symmetry_equiv_pos_as_xyz
'x, y, z'
'-x, y+1/2, -z+1/2'
'-x, -y, -z'
'x, -y-1/2, z-1/2'

loop_
_atom_site_label
_atom_site_type_symbol
_atom_site_fract_x
_atom_site_fract_y
_atom_site_fract_z
_atom_site_U_iso_or_equiv
_atom_site_adp_type
_atom_site_occupancy
_atom_site_symmetry_multiplicity
_atom_site_calc_flag
_atom_site_refinement_flags
_atom_site_disorder_assembly
_atom_site_disorder_group
C1 C 0.0882(2) 0.58887(15) 0.4835(3) 0.0571(7) Uani 1 1 d . A .
H1A H 0.1224 0.5883 0.4005 0.069 Uiso 1 1 calc R . .
H1B H 0.0349 0.6246 0.4801 0.069 Uiso 1 1 calc R . .
C2 C 0.1758(4) 0.6056(2) 0.5859(5) 0.0788(11) Uani 1 1 d . . .
C3 C 0.2380(8) 0.6678(5) 0.5312(9) 0.090(3) Uani 0.70 1 d P A 1
H3A H 0.2696 0.6567 0.4494 0.109 Uiso 0.50 1 calc PR A 1
H3B H 0.1863 0.7038 0.5158 0.109 Uiso 0.50 1 calc PR A 1
C4 C 0.3268(7) 0.6880(4) 0.6278(11) 0.142(4) Uani 0.70 1 d P A 1
H4A H 0.3662 0.7249 0.5945 0.213 Uiso 0.50 1 calc PR A 1
H4B H 0.3769 0.6519 0.6437 0.213 Uiso 0.50 1 calc PR A 1
H4C H 0.2948 0.7003 0.7075 0.213 Uiso 0.50 1 calc PR A 1
C3' C 0.2347(15) 0.6716(10) 0.5949(15) 0.064(4) Uani 0.30 1 d P A -1
H3'1 H 0.1829 0.7074 0.5779 0.077 Uiso 0.50 1 calc PR A -1
H3'2 H 0.2702 0.6777 0.6807 0.077 Uiso 0.50 1 calc PR A -1
C4' C 0.3195(11) 0.6696(6) 0.4926(13) 0.073(3) Uani 0.30 1 d P A -1
H4'1 H 0.3542 0.7119 0.4872 0.110 Uiso 0.50 1 calc PR A -1
H4'2 H 0.2838 0.6587 0.4099 0.110 Uiso 0.50 1 calc PR A -1
H4'3 H 0.3742 0.6369 0.5156 0.110 Uiso 0.50 1 calc PR A -1
C5 C 0.7467(4) 0.3848(3) 0.9444(4) 0.0897(13) Uani 1 1 d . B .
C10 C -0.1562(2) 0.67360(15) 0.6226(3) 0.0533(7) Uani 1 1 d . . .
C11 C -0.0929(3) 0.66060(19) 0.7360(3) 0.0694(9) Uani 1 1 d . . .
H11 H -0.0980 0.6198 0.7766 0.083 Uiso 1 1 calc R . .
C12 C -0.0229(3) 0.7079(2) 0.7885(4) 0.0859(12) Uani 1 1 d . . .
H12 H 0.0204 0.6988 0.8636 0.103 Uiso 1 1 calc R . .
C13 C -0.0165(3) 0.7680(3) 0.7307(5) 0.0937(14) Uani 1 1 d . . .
H13 H 0.0312 0.7997 0.7668 0.112 Uiso 1 1 calc R . .
C14 C -0.0794(4) 0.7825(2) 0.6203(5) 0.0887(12) Uani 1 1 d . . .
H14 H -0.0755 0.8241 0.5829 0.106 Uiso 1 1 calc R . .
C15 C -0.1492(3) 0.73492(18) 0.5638(4) 0.0702(9) Uani 1 1 d . . .
H15 H -0.1907 0.7441 0.4874 0.084 Uiso 1 1 calc R . .
C20 C -0.3058(2) 0.63698(15) 0.4015(3) 0.0541(7) Uani 1 1 d . . .
C21 C -0.3946(3) 0.67836(18) 0.4080(4) 0.0765(10) Uani 1 1 d . . .
H21 H -0.4163 0.6928 0.4884 0.092 Uiso 1 1 calc R . .
C22 C -0.4521(4) 0.6988(2) 0.2954(5) 0.0970(14) Uani 1 1 d . . .
H22 H -0.5115 0.7276 0.2993 0.116 Uiso 1 1 calc R . .
C23 C -0.4203(4) 0.6759(2) 0.1786(5) 0.0957(14) Uani 1 1 d . . .
H23 H -0.4592 0.6893 0.1029 0.115 Uiso 1 1 calc R . .
C24 C -0.3334(4) 0.6339(2) 0.1693(4) 0.0917(13) Uani 1 1 d . . .
H24 H -0.3135 0.6186 0.0887 0.110 Uiso 1 1 calc R . .
C25 C -0.2751(3) 0.6144(2) 0.2822(3) 0.0720(9) Uani 1 1 d . . .
H25 H -0.2152 0.5861 0.2775 0.086 Uiso 1 1 calc R . .
C30 C -0.3366(2) 0.58081(15) 0.6525(3) 0.0515(7) Uani 1 1 d . . .
C31 C -0.3844(3) 0.52041(19) 0.6293(4) 0.0704(9) Uani 1 1 d . . .
H31 H -0.3587 0.4934 0.5645 0.085 Uiso 1 1 calc R . .
C32 C -0.4706(4) 0.4994(2) 0.7015(5) 0.0883(13) Uani 1 1 d . . .
H32 H -0.5027 0.4585 0.6848 0.106 Uiso 1 1 calc R . .
C33 C -0.5086(4) 0.5382(3) 0.7964(4) 0.0925(13) Uani 1 1 d . . .
H33 H -0.5669 0.5241 0.8446 0.111 Uiso 1 1 calc R . .
C34 C -0.4602(4) 0.5985(3) 0.8211(4) 0.1021(15) Uani 1 1 d . . .
H34 H -0.4857 0.6250 0.8869 0.123 Uiso 1 1 calc R . .
C35 C -0.3741(3) 0.6204(2) 0.7491(4) 0.0767(10) Uani 1 1 d . . .
H35 H -0.3421 0.6614 0.7659 0.092 Uiso 1 1 calc R . .
F1 F 0.6460(2) 0.4062(2) 0.9342(4) 0.1585(14) Uani 1 1 d . . .
F2 F 0.7429(4) 0.3451(2) 1.0410(5) 0.196(2) Uani 1 1 d . . .
F3 F 0.7634(4) 0.3536(2) 0.8443(5) 0.226(3) Uani 1 1 d . . .
O1 O -0.15991(16) 0.55067(10) 0.5130(2) 0.0563(5) Uani 1 1 d . A .
O3 O 0.0245(3) 0.49655(16) 0.7184(2) 0.0685(7) Uani 1 1 d . A .
O5 O 0.9467(4) 0.4178(2) 1.0044(7) 0.0952(13) Uani 0.70 1 d P B 2
O5' O 0.9249(16) 0.4317(8) 0.896(2) 0.157(7) Uani 0.30 1 d P B -2
O6 O 0.8401(4) 0.4857(3) 0.8581(4) 0.0750(11) Uani 0.70 1 d P B 2
O6' O 0.784(2) 0.5071(8) 0.940(4) 0.27(2) Uani 0.30 1 d P B -2
O7 O 0.8082(5) 0.4843(3) 1.0878(5) 0.0864(14) Uani 0.70 1 d P B 2
O7' O 0.864(2) 0.4397(11) 1.0964(14) 0.190(11) Uani 0.30 1 d P B -2
P1 P -0.23294(6) 0.60742(4) 0.54698(7) 0.04636(17) Uani 1 1 d . . .
S1 S 0.84305(7) 0.45088(5) 0.97606(7) 0.0631(2) Uani 1 1 d . . .
Sn1 Sn 0.0000 0.5000 0.5000 0.03860(9) Uani 1 2 d S . .
H2A H 0.232(3) 0.5680(16) 0.599(3) 0.061(9) Uiso 1 1 d . . .
H2B H 0.149(4) 0.611(3) 0.656(5) 0.13(2) Uiso 1 1 d . . .
H1 H -0.013(4) 0.482(2) 0.748(5) 0.087(18) Uiso 1 1 d . . .
H2 H 0.078(4) 0.510(2) 0.768(5) 0.103(17) Uiso 1 1 d . . .

loop_
_atom_site_aniso_label
_atom_site_aniso_U_11
_atom_site_aniso_U_22
_atom_site_aniso_U_33
_atom_site_aniso_U_23
_atom_site_aniso_U_13
_atom_site_aniso_U_12
C1 0.0541(17) 0.0530(17) 0.0649(18) 0.0058(14) 0.0082(14) -0.0058(13)
C2 0.064(2) 0.068(2) 0.104(3) -0.008(2) -0.001(2) -0.0163(19)
C3 0.089(6) 0.082(5) 0.100(6) -0.017(6) -0.005(6) -0.027(4)
C4 0.101(6) 0.125(7) 0.195(10) 0.020(6) -0.039(6) -0.045(5)
C3' 0.056(7) 0.069(8) 0.069(9) -0.027(9) 0.014(8) -0.019(6)
C4' 0.059(7) 0.083(9) 0.079(8) -0.005(7) 0.019(6) -0.028(6)
C5 0.075(3) 0.118(4) 0.077(3) -0.008(3) 0.013(2) -0.027(2)
C10 0.0425(14) 0.0598(18) 0.0584(16) -0.0133(14) 0.0109(12) -0.0018(12)
C11 0.067(2) 0.079(2) 0.0617(19) -0.0174(17) 0.0013(15) 0.0021(17)
C12 0.071(2) 0.112(4) 0.074(2) -0.037(2) -0.0041(19) -0.004(2)
C13 0.073(3) 0.114(4) 0.096(3) -0.056(3) 0.021(2) -0.028(2)
C14 0.095(3) 0.075(3) 0.098(3) -0.019(2) 0.026(2) -0.031(2)
C15 0.067(2) 0.070(2) 0.075(2) -0.0097(18) 0.0094(16) -0.0168(17)
C20 0.0484(16) 0.0507(17) 0.0627(18) 0.0037(14) -0.0015(13) -0.0070(13)
C21 0.080(2) 0.062(2) 0.085(3) -0.0037(18) -0.0159(19) 0.0129(18)
C22 0.095(3) 0.071(3) 0.121(4) 0.006(3) -0.033(3) 0.013(2)
C23 0.109(4) 0.085(3) 0.089(3) 0.030(2) -0.033(3) -0.023(3)
C24 0.099(3) 0.112(4) 0.063(2) 0.016(2) -0.003(2) -0.017(3)
C25 0.066(2) 0.090(3) 0.061(2) 0.0087(18) 0.0041(16) -0.0062(18)
C30 0.0405(14) 0.0590(17) 0.0552(16) 0.0039(13) 0.0058(11) 0.0042(12)
C31 0.069(2) 0.067(2) 0.076(2) -0.0069(18) 0.0191(18) -0.0103(17)
C32 0.081(3) 0.086(3) 0.099(3) 0.007(2) 0.022(2) -0.027(2)
C33 0.075(3) 0.123(4) 0.083(3) 0.000(3) 0.031(2) -0.026(3)
C34 0.085(3) 0.135(4) 0.091(3) -0.033(3) 0.045(2) -0.018(3)
C35 0.067(2) 0.085(3) 0.081(2) -0.020(2) 0.0253(18) -0.0093(18)
F1 0.0731(18) 0.226(4) 0.176(3) 0.004(3) -0.0037(19) -0.043(2)
F2 0.239(5) 0.146(3) 0.196(4) 0.066(3) -0.034(3) -0.098(3)
F3 0.235(5) 0.243(5) 0.212(4) -0.162(4) 0.111(4) -0.139(4)
O1 0.0431(10) 0.0585(13) 0.0679(13) -0.0109(10) 0.0070(9) 0.0059(9)
O3 0.0680(17) 0.101(2) 0.0373(11) -0.0012(12) 0.0079(11) -0.0175(15)
O5 0.063(2) 0.104(3) 0.117(4) 0.008(3) -0.012(3) 0.011(2)
O5' 0.176(15) 0.131(12) 0.176(15) -0.013(11) 0.115(13) -0.049(12)
O6 0.067(2) 0.107(4) 0.0510(19) 0.024(2) 0.0040(16) -0.009(2)
O6' 0.22(2) 0.089(11) 0.48(5) -0.062(17) -0.21(3) 0.055(12)
O7 0.095(3) 0.108(4) 0.058(3) -0.019(2) 0.025(2) -0.008(3)
O7' 0.28(3) 0.205(19) 0.071(8) 0.026(11) -0.081(13) -0.137(19)
P1 0.0378(3) 0.0495(4) 0.0521(4) -0.0043(3) 0.0055(3) 0.0023(3)
S1 0.0642(5) 0.0798(6) 0.0456(4) -0.0009(4) 0.0048(3) -0.0034(4)
Sn1 0.03646(14) 0.04559(16) 0.03413(13) -0.00118(10) 0.00543(9) -0.00231(10)

loop_
_atom_type_symbol
_atom_type_description
_atom_type_scat_dispersion_real
_atom_type_scat_dispersion_imag
_atom_type_scat_source
C C 0.0033 0.0016 'International Tables Vol C Tables 4.2.6.8 and 6.1.1.4'
H H 0.0000 0.0000 'International Tables Vol C Tables 4.2.6.8 and 6.1.1.4'
O O 0.0106 0.0060 'International Tables Vol C Tables 4.2.6.8 and 6.1.1.4'
F F 0.0171 0.0103 'International Tables Vol C Tables 4.2.6.8 and 6.1.1.4'
P P 0.1023 0.0942 'International Tables Vol C Tables 4.2.6.8 and 6.1.1.4'
S S 0.1246 0.1234 'International Tables Vol C Tables 4.2.6.8 and 6.1.1.4'
Sn Sn -0.6537 1.4246 'International Tables Vol C Tables 4.2.6.8 and 6.1.1.4'

loop_
_geom_angle_atom_site_label_1
_geom_angle_atom_site_label_2
_geom_angle_atom_site_label_3
_geom_angle
_geom_angle_site_symmetry_1
_geom_angle_site_symmetry_3
_geom_angle_publ_flag
C2 C1 Sn1 118.8(2) . . ?
C1 C2 C3' 123.9(8) . . ?
C1 C2 C3 105.3(5) . . ?
C3' C2 C3 24.5(5) . . ?
C4 C3 C2 108.9(8) . . ?
C4' C3' C2 105.6(11) . . ?
F3 C5 F2 109.9(6) . . ?
F3 C5 F1 107.5(5) . . ?
F2 C5 F1 101.7(4) . . ?
F3 C5 S1 113.5(3) . . ?
F2 C5 S1 112.2(3) . . ?
F1 C5 S1 111.4(4) . . ?
C11 C10 C15 119.6(3) . . ?
C11 C10 P1 118.4(3) . . ?
C15 C10 P1 121.7(3) . . ?
C12 C11 C10 120.1(4) . . ?
C13 C12 C11 120.2(4) . . ?
C12 C13 C14 121.0(4) . . ?
C13 C14 C15 119.9(4) . . ?
C10 C15 C14 119.3(4) . . ?
C21 C20 C25 119.7(3) . . ?
C21 C20 P1 121.1(3) . . ?
C25 C20 P1 119.1(3) . . ?
C20 C21 C22 120.4(4) . . ?
C23 C22 C21 118.9(4) . . ?
C24 C23 C22 122.0(4) . . ?
C23 C24 C25 118.8(4) . . ?
C20 C25 C24 120.2(4) . . ?
C31 C30 C35 119.7(3) . . ?
C31 C30 P1 117.9(2) . . ?
C35 C30 P1 122.2(3) . . ?
C30 C31 C32 120.4(4) . . ?
C33 C32 C31 120.4(4) . . ?
C32 C33 C34 119.5(4) . . ?
C33 C34 C35 120.9(4) . . ?
C30 C35 C34 119.1(4) . . ?
P1 O1 Sn1 154.27(13) . . ?
O5' O5 S1 62.8(8) . . ?
O5' O5 O7' 114.3(11) . . ?
S1 O5 O7' 51.6(7) . . ?
O5 O5' S1 68.5(7) . . ?
O5 O5' O6 122.1(11) . . ?
S1 O5' O6 57.2(7) . . ?
O6' O6 S1 64.0(13) . . ?
O6' O6 O5' 118.4(14) . . ?
S1 O6 O5' 55.6(5) . . ?
O6 O6' S1 65.7(10) . . ?
O6 O6' O7 119.2(12) . . ?
S1 O6' O7 56.1(11) . . ?
O7' O7 S1 58.5(8) . . ?
O7' O7 O6' 112.3(12) . . ?
S1 O7 O6' 54.1(8) . . ?
O7 O7' S1 72.1(11) . . ?
O7 O7' O5 127.8(12) . . ?
S1 O7' O5 62.6(10) . . ?
O1 P1 C30 110.58(13) . . ?
O1 P1 C10 112.15(13) . . ?
C30 P1 C10 109.17(14) . . ?
O1 P1 C20 109.27(14) . . ?
C30 P1 C20 106.06(14) . . ?
C10 P1 C20 109.42(15) . . ?
O7' S1 O5' 114.5(15) . . ?
O7' S1 O6' 119.0(19) . . ?
O5' S1 O6' 117(2) . . ?
O7' S1 O6 157.9(8) . . ?
O5' S1 O6 67.3(9) . . ?
O6' S1 O6 50.4(19) . . ?
O7' S1 O7 49.4(13) . . ?
O5' S1 O7 150.9(9) . . ?
O6' S1 O7 69.8(17) . . ?
O6 S1 O7 117.7(3) . . ?
O7' S1 O5 65.9(14) . . ?
O5' S1 O5 48.7(9) . . ?
O6' S1 O5 150.3(13) . . ?
O6 S1 O5 113.1(3) . . ?
O7 S1 O5 110.7(3) . . ?
O7' S1 C5 97.9(7) . . ?
O5' S1 C5 99.4(7) . . ?
O6' S1 C5 104.3(9) . . ?
O6 S1 C5 103.5(2) . . ?
O7 S1 C5 106.6(3) . . ?
O5 S1 C5 103.9(3) . . ?
C1 Sn1 C1 180.0 . 3_566 ?
C1 Sn1 O1 86.73(10) . 3_566 ?
C1 Sn1 O1 93.27(10) 3_566 3_566 ?
C1 Sn1 O1 93.27(10) . . ?
C1 Sn1 O1 86.73(10) 3_566 . ?
O1 Sn1 O1 180.0 3_566 . ?
C1 Sn1 O3 86.20(12) . 3_566 ?
C1 Sn1 O3 93.80(12) 3_566 3_566 ?
O1 Sn1 O3 91.38(10) 3_566 3_566 ?
O1 Sn1 O3 88.62(10) . 3_566 ?
C1 Sn1 O3 93.80(12) . . ?
C1 Sn1 O3 86.20(12) 3_566 . ?
O1 Sn1 O3 88.62(10) 3_566 . ?
O1 Sn1 O3 91.38(10) . . ?
O3 Sn1 O3 180.000(1) 3_566 . ?

loop_
_geom_bond_atom_site_label_1
_geom_bond_atom_site_label_2
_geom_bond_distance
_geom_bond_site_symmetry_2
_geom_bond_publ_flag
C1 C2 1.497(5) . ?
C1 Sn1 2.108(3) . ?
C2 C3' 1.517(19) . ?
C2 C3 1.588(11) . ?
C3 C4 1.484(11) . ?
C3' C4' 1.511(17) . ?
C5 F3 1.235(5) . ?
C5 F2 1.283(5) . ?
C5 F1 1.295(5) . ?
C5 S1 1.797(4) . ?
C10 C11 1.388(5) . ?
C10 C15 1.389(5) . ?
C10 P1 1.789(3) . ?
C11 C12 1.373(5) . ?
C12 C13 1.362(7) . ?
C13 C14 1.366(7) . ?
C14 C15 1.391(5) . ?
C20 C21 1.370(5) . ?
C20 C25 1.381(5) . ?
C20 P1 1.801(3) . ?
C21 C22 1.385(6) . ?
C22 C23 1.364(7) . ?
C23 C24 1.362(6) . ?
C24 C25 1.385(5) . ?
C30 C31 1.372(5) . ?
C30 C35 1.375(4) . ?
C30 P1 1.788(3) . ?
C31 C32 1.381(5) . ?
C32 C33 1.354(6) . ?
C33 C34 1.376(6) . ?
C34 C35 1.385(5) . ?
O1 P1 1.505(2) . ?
O1 Sn1 2.2053(19) . ?
O3 Sn1 2.254(2) . ?
O5 O5' 1.16(2) . ?
O5 S1 1.441(4) . ?
O5 O7' 1.48(3) . ?
O5' S1 1.378(13) . ?
O5' O6 1.54(2) . ?
O6 O6' 1.19(4) . ?
O6 S1 1.404(4) . ?
O6' S1 1.385(15) . ?
O6' O7 1.60(4) . ?
O7 O7' 1.13(3) . ?
O7 S1 1.420(4) . ?
O7' S1 1.272(12) . ?
Sn1 C1 2.108(3) 3_566 ?
Sn1 O1 2.2053(19) 3_566 ?
Sn1 O3 2.254(2) 3_566 ?
